data_7006948
loop_
_publ_author_name
'Hitchcock, Peter B.'
'Huang, Qigu'
'Lappert, Michael F.'
'Wei, Xue-Hong'
'Zhou, Meisu'

_publ_section_title
;
 Synthesis and structures of some heterometallic [(Li, Y)2, (M3, Ce) (M
 = Li or Na), (Li, Zr2) and (Li, Zr)4] oligomeric diamides derived from
 1,2-bis(neopentylamino)benzene.
;
_journal_issue 24
_journal_name_full 'Dalton transactions (Cambridge, England : 2003)'
_journal_page_first 2991
_journal_page_last 2997
_journal_paper_doi 10.1039/b515790k
_journal_year 2006
_chemical_compound_source 'synthesis as described'
_chemical_formula_moiety 'C80 H144 Cl12 Li4 N8 O4 Zr4'
_chemical_formula_sum 'C80 H144 Cl12 Li4 N8 O4 Zr4'
_chemical_formula_weight 2100.07
_chemical_name_systematic
;
?
;
_space_group_IT_number 2
_symmetry_cell_setting triclinic
_symmetry_Int_Tables_number 2
_symmetry_space_group_name_Hall '-P 1'
_symmetry_space_group_name_H-M 'P -1'
_atom_sites_solution_hydrogens geom
_atom_sites_solution_primary direct
_atom_sites_solution_secondary difmap
_audit_conform_dict_location ftp://ftp.iucr.org/pub/cif_core.dic
_audit_conform_dict_name cif_core.dic
_audit_conform_dict_version 2.2
_audit_creation_date 2004-03-26T13:29:56-00:00
_audit_creation_method 'WinGX routine CIF_UPDATE'
_cell_angle_alpha 70.809(2)
_cell_angle_beta 79.492(3)
_cell_angle_gamma 78.819(3)
_cell_formula_units_Z 1
_cell_length_a 10.2596(4)
_cell_length_b 15.3225(8)
_cell_length_c 18.3381(10)
_cell_measurement_reflns_used 26494
_cell_measurement_temperature 173(2)
_cell_measurement_theta_max 22.986
_cell_measurement_theta_min 3.705
_cell_measurement_wavelength 0.71073
_cell_volume 2648.9(2)
_computing_cell_refinement 'HKL Scalepack (Otwinowski & Minor 1997)'
_computing_data_collection 'Collect (Nonius BV, 1997-2000)'
_computing_data_reduction 'HKL Denzo and Scalepack (Otwinowski & Minor 1997)'
_computing_molecular_graphics 'Ortep-3 for Windows (Farrugia, 1997)'
_computing_publication_material 'WinGX publication routines (Farrugia, 1999)'
_computing_structure_refinement 'SHELXL-97 (Sheldrick, 1997)'
_computing_structure_solution 'SHELXS-97 (Sheldrick, 1997)'
_diffrn_ambient_temperature 173(2)
_diffrn_detector 'CCD plate'
_diffrn_measured_fraction_theta_full 0.992
_diffrn_measured_fraction_theta_max 0.992
_diffrn_measurement_device '95mm CCD camera on \k-goniostat'
_diffrn_measurement_device_type KappaCCD
_diffrn_measurement_method 'CCD rotation images, thick slices'
_diffrn_orient_matrix_type 'by Nonius Collect from scalepack cell'
_diffrn_orient_matrix_UB_11 0.711808E-1
_diffrn_orient_matrix_UB_12 0.8252E-3
_diffrn_orient_matrix_UB_13 0.30362E-1
_diffrn_orient_matrix_UB_21 -0.684924E-1
_diffrn_orient_matrix_UB_22 -0.14065E-2
_diffrn_orient_matrix_UB_23 0.466279E-1
_diffrn_orient_matrix_UB_31 0.166774E-1
_diffrn_orient_matrix_UB_32 -0.698151E-1
_diffrn_orient_matrix_UB_33 0.171304E-1
_diffrn_radiation_monochromator graphite
_diffrn_radiation_probe x-ray
_diffrn_radiation_type MoK\a
_diffrn_radiation_wavelength 0.71073
_diffrn_reflns_av_R_equivalents 0.0646
_diffrn_reflns_av_unetI/netI 0.0529
_diffrn_reflns_limit_h_max 11
_diffrn_reflns_limit_h_min -11
_diffrn_reflns_limit_k_max 16
_diffrn_reflns_limit_k_min -16
_diffrn_reflns_limit_l_max 19
_diffrn_reflns_limit_l_min -20
_diffrn_reflns_number 25227
_diffrn_reflns_theta_full 22.96
_diffrn_reflns_theta_max 22.96
_diffrn_reflns_theta_min 3.73
_diffrn_source 'Enraf Nonius FR590'
_exptl_absorpt_coefficient_mu 0.729
_exptl_absorpt_correction_T_max 0.8929
_exptl_absorpt_correction_T_min 0.8389
_exptl_absorpt_correction_type multi-scan
_exptl_absorpt_process_details
;
[c.f. r.h. blessing, acta cryst. (1995), a51, 33-38]
;
_exptl_crystal_colour red
_exptl_crystal_density_diffrn 1.316
_exptl_crystal_density_method 'not measured'
_exptl_crystal_description prism
_exptl_crystal_F_000 1088
_exptl_crystal_size_max 0.2
_exptl_crystal_size_mid 0.2
_exptl_crystal_size_min 0.2
_refine_diff_density_max 0.496
_refine_diff_density_min -0.531
_refine_diff_density_rms 0.078
_refine_ls_extinction_method none
_refine_ls_goodness_of_fit_ref 1.114
_refine_ls_hydrogen_treatment riding
_refine_ls_matrix_type full
_refine_ls_number_parameters 505
_refine_ls_number_reflns 7289
_refine_ls_number_restraints 0
_refine_ls_restrained_S_all 1.114
_refine_ls_R_factor_all 0.0697
_refine_ls_R_factor_gt 0.0486
_refine_ls_shift/su_max 0.001
_refine_ls_shift/su_mean 0
_refine_ls_structure_factor_coef Fsqd
_refine_ls_weighting_details 'calc w=1/[\s^2^(Fo^2^)+(0.0353P)^2^+5.9985P] where P=(Fo^2^+2Fc^2^)/3'
_refine_ls_weighting_scheme calc
_refine_ls_wR_factor_gt 0.106
_refine_ls_wR_factor_ref 0.1146
_reflns_number_gt 5711
_reflns_number_total 7289
_reflns_threshold_expression >2sigma(I)
_cod_data_source_file b515790k.txt
_cod_data_source_block (2)-mar3104
_cod_original_sg_symbol_H-M P-1
_cod_database_code 7006948

loop_
_symmetry_equiv_pos_as_xyz
'x, y, z'
'-x, -y, -z'

loop_
_atom_site_label
_atom_site_type_symbol
_atom_site_fract_x
_atom_site_fract_y
_atom_site_fract_z
_atom_site_U_iso_or_equiv
_atom_site_adp_type
_atom_site_occupancy
_atom_site_symmetry_multiplicity
_atom_site_calc_flag
_atom_site_refinement_flags
_atom_site_disorder_assembly
_atom_site_disorder_group
Zr1 Zr 0.53544(5) 0.39901(3) 0.78516(3) 0.02932(15) Uani 1 1 d . . .
Zr2 Zr 0.55594(5) 0.27309(4) 0.61851(3) 0.02991(16) Uani 1 1 d . . .
Li1 Li 0.5358(10) 0.5484(7) 0.5537(6) 0.047(2) Uani 1 1 d . . .
Li2 Li 0.7739(10) 0.5668(7) 0.7153(6) 0.046(2) Uani 1 1 d . . .
Cl1 Cl 0.56921(14) 0.55772(9) 0.67350(7) 0.0375(3) Uani 1 1 d . . .
Cl2 Cl 0.72077(14) 0.43925(10) 0.83134(8) 0.0395(3) Uani 1 1 d . . .
Cl3 Cl 0.39096(12) 0.38623(9) 0.68731(7) 0.0352(3) Uani 1 1 d . . .
Cl4 Cl 0.70839(12) 0.30255(9) 0.70494(7) 0.0338(3) Uani 1 1 d . . .
Cl5 Cl 0.65326(13) 0.41904(9) 0.51341(7) 0.0363(3) Uani 1 1 d . . .
Cl6 Cl 0.38088(14) 0.31345(10) 0.53175(8) 0.0408(3) Uani 1 1 d . . .
O1 O 0.9508(4) 0.5215(3) 0.6765(3) 0.0618(12) Uani 1 1 d . . .
O2 O 0.7566(5) 0.6865(3) 0.7314(3) 0.0665(13) Uani 1 1 d . . .
N1 N 0.3588(4) 0.4473(3) 0.8421(2) 0.0327(10) Uani 1 1 d . . .
N2 N 0.4878(4) 0.2781(3) 0.8698(2) 0.0323(10) Uani 1 1 d . . .
N3 N 0.7087(4) 0.1786(3) 0.5878(2) 0.0340(10) Uani 1 1 d . . .
N4 N 0.5022(4) 0.1519(3) 0.6979(2) 0.0319(10) Uani 1 1 d . . .
C1 C 0.2810(5) 0.3759(4) 0.8852(3) 0.0342(13) Uani 1 1 d . . .
C2 C 0.3508(5) 0.2840(4) 0.8995(3) 0.0364(13) Uani 1 1 d . . .
C3 C 0.2805(6) 0.2090(4) 0.9380(4) 0.0514(16) Uani 1 1 d . . .
H3 H 0.3267 0.1471 0.9479 0.062 Uiso 1 1 calc R . .
C4 C 0.1441(7) 0.2235(5) 0.9622(4) 0.0638(19) Uani 1 1 d . . .
H4 H 0.0971 0.1716 0.9875 0.077 Uiso 1 1 calc R . .
C5 C 0.0776(7) 0.3120(5) 0.9495(4) 0.0628(19) Uani 1 1 d . . .
H5 H -0.0155 0.3214 0.9671 0.075 Uiso 1 1 calc R . .
C6 C 0.1427(6) 0.3877(5) 0.9116(4) 0.0495(16) Uani 1 1 d . . .
H6 H 0.0941 0.4488 0.903 0.059 Uiso 1 1 calc R . .
C7 C 0.2939(6) 0.5454(4) 0.8256(3) 0.0403(14) Uani 1 1 d . . .
H7A H 0.1982 0.5472 0.8221 0.048 Uiso 1 1 calc R . .
H7B H 0.3346 0.5811 0.7737 0.048 Uiso 1 1 calc R . .
C8 C 0.3016(6) 0.5965(4) 0.8840(4) 0.0467(15) Uani 1 1 d . . .
C9 C 0.4472(7) 0.5992(6) 0.8885(5) 0.075(2) Uani 1 1 d . . .
H9A H 0.4514 0.6311 0.9262 0.113 Uiso 1 1 calc R . .
H9B H 0.4896 0.6328 0.8372 0.113 Uiso 1 1 calc R . .
H9C H 0.4943 0.5352 0.9052 0.113 Uiso 1 1 calc R . .
C10 C 0.2296(8) 0.6962(5) 0.8532(5) 0.078(2) Uani 1 1 d . . .
H10A H 0.2327 0.7313 0.8887 0.117 Uiso 1 1 calc R . .
H10B H 0.1361 0.6942 0.8498 0.117 Uiso 1 1 calc R . .
H10C H 0.274 0.7268 0.8015 0.117 Uiso 1 1 calc R . .
C11 C 0.2356(7) 0.5493(5) 0.9655(4) 0.0605(18) Uani 1 1 d . . .
H11A H 0.2441 0.5833 1.0009 0.091 Uiso 1 1 calc R . .
H11B H 0.2797 0.4847 0.9841 0.091 Uiso 1 1 calc R . .
H11C H 0.1405 0.5495 0.964 0.091 Uiso 1 1 calc R . .
C12 C 0.5701(6) 0.1849(4) 0.8898(3) 0.0374(13) Uani 1 1 d . . .
H12A H 0.64 0.1828 0.8452 0.045 Uiso 1 1 calc R . .
H12B H 0.5119 0.138 0.8953 0.045 Uiso 1 1 calc R . .
C13 C 0.6397(6) 0.1542(4) 0.9638(3) 0.0440(15) Uani 1 1 d . . .
C14 C 0.7474(7) 0.2116(5) 0.9555(4) 0.070(2) Uani 1 1 d . . .
H14A H 0.7076 0.277 0.9479 0.106 Uiso 1 1 calc R . .
H14B H 0.8134 0.2069 0.9106 0.106 Uiso 1 1 calc R . .
H14C H 0.7916 0.1884 1.0028 0.106 Uiso 1 1 calc R . .
C15 C 0.5389(8) 0.1637(7) 1.0346(4) 0.088(3) Uani 1 1 d . . .
H15A H 0.5014 0.2296 1.0266 0.132 Uiso 1 1 calc R . .
H15B H 0.5843 0.1403 1.0814 0.132 Uiso 1 1 calc R . .
H15C H 0.4665 0.1274 1.041 0.132 Uiso 1 1 calc R . .
C16 C 0.6975(10) 0.0526(5) 0.9758(5) 0.103(3) Uani 1 1 d . . .
H16A H 0.6253 0.0165 0.9812 0.154 Uiso 1 1 calc R . .
H16B H 0.7416 0.0286 1.0231 0.154 Uiso 1 1 calc R . .
H16C H 0.763 0.0469 0.9309 0.154 Uiso 1 1 calc R . .
C17 C 0.7305(5) 0.1007(4) 0.6537(3) 0.0353(13) Uani 1 1 d . . .
C18 C 0.6189(5) 0.0859(3) 0.7134(3) 0.0321(13) Uani 1 1 d . . .
C19 C 0.6355(6) 0.0140(4) 0.7821(3) 0.0405(14) Uani 1 1 d . . .
H19 H 0.562 0.004 0.8222 0.049 Uiso 1 1 calc R . .
C20 C 0.7563(7) -0.0434(4) 0.7935(4) 0.0495(16) Uani 1 1 d . . .
H20 H 0.7651 -0.0923 0.841 0.059 Uiso 1 1 calc R . .
C21 C 0.8640(6) -0.0298(4) 0.7360(4) 0.0493(16) Uani 1 1 d . . .
H21 H 0.9468 -0.0696 0.7439 0.059 Uiso 1 1 calc R . .
C22 C 0.8521(6) 0.0416(4) 0.6671(3) 0.0429(15) Uani 1 1 d . . .
H22 H 0.9275 0.0507 0.6281 0.052 Uiso 1 1 calc R . .
C23 C 0.8081(6) 0.1894(4) 0.5167(3) 0.0482(16) Uani 1 1 d . . .
H23A H 0.8973 0.1597 0.5329 0.058 Uiso 1 1 calc R . .
H23B H 0.8124 0.2569 0.4915 0.058 Uiso 1 1 calc R . .
C24 C 0.7821(7) 0.1488(5) 0.4562(4) 0.0585(18) Uani 1 1 d . . .
C25 C 0.6534(9) 0.1977(7) 0.4236(5) 0.106(3) Uani 1 1 d . . .
H25A H 0.6379 0.1697 0.3855 0.158 Uiso 1 1 calc R . .
H25B H 0.6599 0.264 0.3981 0.158 Uiso 1 1 calc R . .
H25C H 0.5788 0.191 0.4659 0.158 Uiso 1 1 calc R . .
C26 C 0.8992(8) 0.1661(6) 0.3895(4) 0.096(3) Uani 1 1 d . . .
H26A H 0.8862 0.1408 0.3491 0.144 Uiso 1 1 calc R . .
H26B H 0.9838 0.1352 0.4099 0.144 Uiso 1 1 calc R . .
H26C H 0.9018 0.2334 0.3671 0.144 Uiso 1 1 calc R . .
C27 C 0.7769(10) 0.0448(6) 0.4904(4) 0.089(3) Uani 1 1 d . . .
H27A H 0.7586 0.0206 0.4506 0.133 Uiso 1 1 calc R . .
H27B H 0.7056 0.0337 0.5346 0.133 Uiso 1 1 calc R . .
H27C H 0.8631 0.0129 0.5083 0.133 Uiso 1 1 calc R . .
C28 C 0.3752(5) 0.1333(4) 0.7491(3) 0.0374(13) Uani 1 1 d . . .
H28A H 0.3197 0.1942 0.7478 0.045 Uiso 1 1 calc R . .
H28B H 0.3965 0.1028 0.803 0.045 Uiso 1 1 calc R . .
C29 C 0.2884(6) 0.0722(4) 0.7309(3) 0.0477(15) Uani 1 1 d . . .
C30 C 0.2397(7) 0.1207(5) 0.6520(4) 0.065(2) Uani 1 1 d . . .
H30A H 0.3165 0.1262 0.611 0.098 Uiso 1 1 calc R . .
H30B H 0.1922 0.1831 0.6506 0.098 Uiso 1 1 calc R . .
H30C H 0.1789 0.084 0.6433 0.098 Uiso 1 1 calc R . .
C31 C 0.1662(8) 0.0641(6) 0.7934(4) 0.082(2) Uani 1 1 d . . .
H31A H 0.1956 0.0325 0.8448 0.123 Uiso 1 1 calc R . .
H31B H 0.1058 0.028 0.7837 0.123 Uiso 1 1 calc R . .
H31C H 0.1191 0.1267 0.7918 0.123 Uiso 1 1 calc R . .
C32 C 0.3628(8) -0.0235(5) 0.7321(5) 0.075(2) Uani 1 1 d . . .
H32A H 0.3949 -0.055 0.7828 0.112 Uiso 1 1 calc R . .
H32B H 0.4393 -0.0172 0.691 0.112 Uiso 1 1 calc R . .
H32C H 0.3024 -0.0604 0.7234 0.112 Uiso 1 1 calc R . .
C33 C 1.0365(6) 0.4535(5) 0.7317(5) 0.069(2) Uani 1 1 d . . .
H33A H 0.9979 0.4533 0.7853 0.083 Uiso 1 1 calc R . .
H33B H 1.1263 0.4729 0.7213 0.083 Uiso 1 1 calc R . .
C34 C 1.0503(7) 0.3576(6) 0.7262(6) 0.092(3) Uani 1 1 d . . .
H34A H 1.1069 0.3147 0.7645 0.137 Uiso 1 1 calc R . .
H34B H 1.0916 0.3569 0.6737 0.137 Uiso 1 1 calc R . .
H34C H 0.9616 0.3379 0.7366 0.137 Uiso 1 1 calc R . .
C35 C 1.0229(10) 0.5495(8) 0.6023(5) 0.118(4) Uani 1 1 d . . .
H35A H 1.0595 0.4941 0.5846 0.141 Uiso 1 1 calc R . .
H35B H 1.0991 0.5791 0.6045 0.141 Uiso 1 1 calc R . .
C36 C 0.9374(9) 0.6156(8) 0.5467(5) 0.118(4) Uani 1 1 d . . .
H36A H 0.9901 0.6346 0.4953 0.177 Uiso 1 1 calc R . .
H36B H 0.9018 0.6707 0.564 0.177 Uiso 1 1 calc R . .
H36C H 0.8631 0.5859 0.5436 0.177 Uiso 1 1 calc R . .
C37 C 0.8446(12) 0.6961(8) 0.7810(6) 0.128(4) Uani 1 1 d . . .
H37A H 0.9331 0.6595 0.7713 0.153 Uiso 1 1 calc R . .
H37B H 0.8575 0.7625 0.765 0.153 Uiso 1 1 calc R . .
C38 C 0.8045(13) 0.6696(9) 0.8569(6) 0.145(5) Uani 1 1 d . . .
H38A H 0.8729 0.6767 0.8846 0.218 Uiso 1 1 calc R . .
H38B H 0.7907 0.604 0.874 0.218 Uiso 1 1 calc R . .
H38C H 0.7202 0.7084 0.8682 0.218 Uiso 1 1 calc R . .
C39 C 0.6595(11) 0.7660(6) 0.7036(6) 0.120(4) Uani 1 1 d . . .
H39A H 0.5746 0.7432 0.7055 0.144 Uiso 1 1 calc R . .
H39B H 0.6427 0.8028 0.7407 0.144 Uiso 1 1 calc R . .
C40 C 0.6882(11) 0.8259(8) 0.6300(7) 0.144(5) Uani 1 1 d . . .
H40A H 0.6127 0.8762 0.6181 0.215 Uiso 1 1 calc R . .
H40B H 0.7036 0.7915 0.5919 0.215 Uiso 1 1 calc R . .
H40C H 0.7688 0.8527 0.6275 0.215 Uiso 1 1 calc R . .

loop_
_atom_site_aniso_label
_atom_site_aniso_U_11
_atom_site_aniso_U_22
_atom_site_aniso_U_33
_atom_site_aniso_U_23
_atom_site_aniso_U_13
_atom_site_aniso_U_12
Zr1 0.0338(3) 0.0320(3) 0.0237(3) -0.0110(2) -0.0016(2) -0.0058(2)
Zr2 0.0333(3) 0.0308(3) 0.0263(3) -0.0117(2) -0.0021(2) -0.0025(2)
Li1 0.054(6) 0.048(6) 0.039(6) -0.018(5) -0.013(5) 0.007(5)
Li2 0.045(6) 0.045(6) 0.049(6) -0.015(5) -0.004(5) -0.007(5)
Cl1 0.0491(8) 0.0374(8) 0.0273(7) -0.0084(6) -0.0065(6) -0.0098(6)
Cl2 0.0439(8) 0.0442(8) 0.0327(8) -0.0097(6) -0.0089(6) -0.0118(6)
Cl3 0.0311(7) 0.0457(8) 0.0345(8) -0.0223(6) -0.0050(6) 0.0001(6)
Cl4 0.0318(7) 0.0398(8) 0.0322(7) -0.0164(6) -0.0027(6) -0.0023(6)
Cl5 0.0388(8) 0.0357(8) 0.0310(7) -0.0093(6) 0.0004(6) -0.0031(6)
Cl6 0.0442(8) 0.0444(8) 0.0353(8) -0.0109(7) -0.0109(6) -0.0063(6)
O1 0.048(3) 0.080(3) 0.056(3) -0.027(3) 0.013(2) -0.014(2)
O2 0.092(4) 0.043(3) 0.071(3) -0.022(2) -0.019(3) -0.010(3)
N1 0.040(3) 0.035(3) 0.027(2) -0.016(2) -0.001(2) -0.005(2)
N2 0.040(3) 0.034(3) 0.024(2) -0.012(2) -0.001(2) -0.006(2)
N3 0.040(3) 0.031(3) 0.031(3) -0.013(2) -0.001(2) -0.001(2)
N4 0.034(3) 0.034(3) 0.031(3) -0.014(2) -0.005(2) -0.007(2)
C1 0.038(3) 0.045(4) 0.026(3) -0.019(3) 0.003(2) -0.013(3)
C2 0.042(3) 0.044(4) 0.028(3) -0.017(3) 0.003(2) -0.014(3)
C3 0.055(4) 0.045(4) 0.054(4) -0.016(3) 0.007(3) -0.016(3)
C4 0.057(5) 0.063(5) 0.074(5) -0.023(4) 0.016(4) -0.033(4)
C5 0.041(4) 0.083(6) 0.073(5) -0.039(4) 0.015(3) -0.022(4)
C6 0.043(4) 0.057(4) 0.054(4) -0.028(3) 0.002(3) -0.009(3)
C7 0.048(4) 0.039(3) 0.037(3) -0.022(3) -0.003(3) 0.000(3)
C8 0.049(4) 0.045(4) 0.051(4) -0.025(3) 0.002(3) -0.007(3)
C9 0.062(5) 0.096(6) 0.095(6) -0.071(5) 0.004(4) -0.015(4)
C10 0.103(6) 0.048(4) 0.090(6) -0.040(4) -0.007(5) 0.002(4)
C11 0.076(5) 0.064(5) 0.048(4) -0.034(4) 0.001(3) -0.008(4)
C12 0.046(3) 0.030(3) 0.037(3) -0.010(3) -0.004(3) -0.009(3)
C13 0.058(4) 0.037(3) 0.040(4) -0.009(3) -0.014(3) -0.012(3)
C14 0.081(5) 0.062(5) 0.070(5) 0.001(4) -0.039(4) -0.021(4)
C15 0.109(7) 0.131(8) 0.024(4) -0.013(4) -0.006(4) -0.036(6)
C16 0.164(9) 0.044(5) 0.115(7) -0.015(5) -0.098(7) 0.011(5)
C17 0.039(3) 0.035(3) 0.037(3) -0.019(3) -0.007(3) -0.002(3)
C18 0.045(3) 0.026(3) 0.031(3) -0.015(3) -0.006(3) -0.004(2)
C19 0.053(4) 0.040(3) 0.032(3) -0.016(3) -0.005(3) -0.007(3)
C20 0.073(5) 0.036(4) 0.039(4) -0.009(3) -0.020(3) 0.000(3)
C21 0.052(4) 0.039(4) 0.060(4) -0.021(3) -0.025(3) 0.011(3)
C22 0.041(4) 0.042(4) 0.051(4) -0.023(3) -0.010(3) 0.002(3)
C23 0.047(4) 0.045(4) 0.039(4) -0.011(3) 0.014(3) 0.001(3)
C24 0.066(5) 0.059(4) 0.041(4) -0.021(3) 0.000(3) 0.017(3)
C25 0.100(7) 0.154(9) 0.068(6) -0.069(6) -0.027(5) 0.045(6)
C26 0.102(7) 0.102(7) 0.056(5) -0.028(5) 0.028(5) 0.019(5)
C27 0.141(8) 0.083(6) 0.062(5) -0.050(5) -0.004(5) -0.021(5)
C28 0.038(3) 0.040(3) 0.034(3) -0.011(3) 0.001(3) -0.013(3)
C29 0.049(4) 0.058(4) 0.043(4) -0.017(3) -0.009(3) -0.020(3)
C30 0.070(5) 0.074(5) 0.062(5) -0.018(4) -0.016(4) -0.031(4)
C31 0.077(5) 0.111(7) 0.068(5) -0.026(5) 0.007(4) -0.056(5)
C32 0.104(6) 0.047(4) 0.090(6) -0.023(4) -0.034(5) -0.024(4)
C33 0.034(4) 0.082(6) 0.096(6) -0.037(5) -0.014(4) 0.005(4)
C34 0.047(5) 0.078(6) 0.162(9) -0.054(6) -0.012(5) -0.008(4)
C35 0.107(8) 0.152(10) 0.074(7) -0.027(7) 0.022(6) -0.014(7)
C36 0.073(6) 0.192(12) 0.071(6) -0.023(7) -0.010(5) -0.009(7)
C37 0.188(12) 0.126(9) 0.112(9) -0.059(7) -0.013(8) -0.090(9)
C38 0.208(13) 0.166(12) 0.078(8) -0.012(8) -0.019(8) -0.109(10)
C39 0.163(10) 0.056(6) 0.114(9) -0.019(6) -0.010(7) 0.026(6)
C40 0.104(8) 0.154(11) 0.122(10) 0.021(8) -0.024(7) 0.002(7)

loop_
_atom_type_symbol
_atom_type_description
_atom_type_scat_dispersion_real
_atom_type_scat_dispersion_imag
_atom_type_scat_source
C C 0.0033 0.0016 'International Tables Vol C Tables 4.2.6.8 and 6.1.1.4'
H H 0 0 'International Tables Vol C Tables 4.2.6.8 and 6.1.1.4'
Cl Cl 0.1484 0.1585 'International Tables Vol C Tables 4.2.6.8 and 6.1.1.4'
Li Li -0.0003 0.0001 'International Tables Vol C Tables 4.2.6.8 and 6.1.1.4'
N N 0.0061 0.0033 'International Tables Vol C Tables 4.2.6.8 and 6.1.1.4'
Zr Zr -2.9673 0.5597 'International Tables Vol C Tables 4.2.6.8 and 6.1.1.4'
O O 0.0106 0.006 'International Tables Vol C Tables 4.2.6.8 and 6.1.1.4'

loop_
_geom_angle_atom_site_label_1
_geom_angle_atom_site_label_2
_geom_angle_atom_site_label_3
_geom_angle
_geom_angle_site_symmetry_1
_geom_angle_site_symmetry_3
_geom_angle_publ_flag
N1 Zr1 N2 78.43(17) . . ?
N1 Zr1 Cl2 107.80(12) . . ?
N2 Zr1 Cl2 104.05(12) . . ?
N1 Zr1 Cl3 86.44(12) . . ?
N2 Zr1 Cl3 94.40(12) . . ?
Cl2 Zr1 Cl3 158.50(5) . . ?
N1 Zr1 Cl4 160.64(12) . . ?
N2 Zr1 Cl4 91.39(12) . . ?
Cl2 Zr1 Cl4 90.54(5) . . ?
Cl3 Zr1 Cl4 77.89(4) . . ?
N1 Zr1 Cl1 97.32(12) . . ?
N2 Zr1 Cl1 173.78(12) . . ?
Cl2 Zr1 Cl1 81.50(5) . . ?
Cl3 Zr1 Cl1 80.74(4) . . ?
Cl4 Zr1 Cl1 91.36(4) . . ?
N4 Zr2 N3 80.15(17) . . ?
N4 Zr2 Cl6 100.73(12) . . ?
N3 Zr2 Cl6 110.18(12) . . ?
N4 Zr2 Cl4 95.38(12) . . ?
N3 Zr2 Cl4 89.40(12) . . ?
Cl6 Zr2 Cl4 156.40(5) . . ?
N4 Zr2 Cl3 95.75(12) . . ?
N3 Zr2 Cl3 166.07(12) . . ?
Cl6 Zr2 Cl3 83.62(4) . . ?
Cl4 Zr2 Cl3 77.67(4) . . ?
N4 Zr2 Cl5 173.42(12) . . ?
N3 Zr2 Cl5 93.56(12) . . ?
Cl6 Zr2 Cl5 83.19(5) . . ?
Cl4 Zr2 Cl5 82.53(4) . . ?
Cl3 Zr2 Cl5 89.91(4) . . ?
Cl1 Li1 Cl5 134.3(4) . 2_666 ?
Cl1 Li1 Cl5 118.2(4) . . ?
Cl5 Li1 Cl5 99.0(4) 2_666 . ?
Cl1 Li1 Cl6 100.2(4) . 2_666 ?
Cl5 Li1 Cl6 91.4(3) 2_666 2_666 ?
Cl5 Li1 Cl6 108.4(4) . 2_666 ?
O1 Li2 O2 114.3(5) . . ?
O1 Li2 Cl1 126.2(5) . . ?
O2 Li2 Cl1 107.8(4) . . ?
O1 Li2 Cl2 102.6(4) . . ?
O2 Li2 Cl2 115.2(5) . . ?
Cl1 Li2 Cl2 87.5(3) . . ?
Li1 Cl1 Li2 128.7(4) . . ?
Li1 Cl1 Zr1 110.7(3) . . ?
Li2 Cl1 Zr1 92.5(2) . . ?
Li2 Cl2 Zr1 96.5(2) . . ?
Zr1 Cl3 Zr2 101.91(4) . . ?
Zr2 Cl4 Zr1 101.83(4) . . ?
Li1 Cl5 Li1 81.0(4) 2_666 . ?
Li1 Cl5 Zr2 90.4(3) 2_666 . ?
Li1 Cl5 Zr2 103.9(3) . . ?
Li1 Cl6 Zr2 94.6(2) 2_666 . ?
C35 O1 C33 110.7(6) . . ?
C35 O1 Li2 130.2(6) . . ?
C33 O1 Li2 118.8(5) . . ?
C39 O2 C37 115.9(7) . . ?
C39 O2 Li2 126.6(6) . . ?
C37 O2 Li2 117.3(6) . . ?
C1 N1 C7 118.5(4) . . ?
C1 N1 Zr1 113.0(3) . . ?
C7 N1 Zr1 126.2(3) . . ?
C2 N2 C12 117.6(4) . . ?
C2 N2 Zr1 112.8(3) . . ?
C12 N2 Zr1 128.3(3) . . ?
C17 N3 C23 119.3(4) . . ?
C17 N3 Zr2 109.0(3) . . ?
C23 N3 Zr2 130.3(4) . . ?
C18 N4 C28 119.1(4) . . ?
C18 N4 Zr2 109.0(3) . . ?
C28 N4 Zr2 130.5(3) . . ?
C6 C1 N1 126.6(5) . . ?
C6 C1 C2 118.2(5) . . ?
N1 C1 C2 115.1(5) . . ?
C3 C2 N2 126.1(5) . . ?
C3 C2 C1 119.0(5) . . ?
N2 C2 C1 114.8(5) . . ?
C4 C3 C2 121.0(6) . . ?
C5 C4 C3 119.9(6) . . ?
C4 C5 C6 121.0(6) . . ?
C5 C6 C1 120.8(6) . . ?
N1 C7 C8 117.2(5) . . ?
C9 C8 C11 108.4(6) . . ?
C9 C8 C10 109.7(6) . . ?
C11 C8 C10 109.8(6) . . ?
C9 C8 C7 109.8(5) . . ?
C11 C8 C7 112.2(5) . . ?
C10 C8 C7 106.9(5) . . ?
N2 C12 C13 117.8(4) . . ?
C14 C13 C16 111.0(6) . . ?
C14 C13 C15 107.7(6) . . ?
C16 C13 C15 109.6(7) . . ?
C14 C13 C12 111.9(5) . . ?
C16 C13 C12 105.7(5) . . ?
C15 C13 C12 110.9(5) . . ?
C22 C17 N3 125.9(5) . . ?
C22 C17 C18 118.4(5) . . ?
N3 C17 C18 115.5(5) . . ?
C19 C18 N4 125.9(5) . . ?
C19 C18 C17 118.7(5) . . ?
N4 C18 C17 115.2(5) . . ?
C20 C19 C18 121.6(6) . . ?
C21 C20 C19 120.0(6) . . ?
C20 C21 C22 120.3(6) . . ?
C21 C22 C17 120.9(6) . . ?
N3 C23 C24 116.3(5) . . ?
C25 C24 C27 109.8(7) . . ?
C25 C24 C23 110.9(5) . . ?
C27 C24 C23 111.1(5) . . ?
C25 C24 C26 108.5(6) . . ?
C27 C24 C26 109.6(6) . . ?
C23 C24 C26 106.9(6) . . ?
N4 C28 C29 117.7(5) . . ?
C32 C29 C30 109.1(6) . . ?
C32 C29 C31 110.5(6) . . ?
C30 C29 C31 108.2(6) . . ?
C32 C29 C28 112.7(5) . . ?
C30 C29 C28 110.4(5) . . ?
C31 C29 C28 105.8(5) . . ?
O1 C33 C34 112.4(6) . . ?
O1 C35 C36 110.9(8) . . ?
C38 C37 O2 116.5(9) . . ?
C40 C39 O2 118.1(9) . . ?

loop_
_geom_bond_atom_site_label_1
_geom_bond_atom_site_label_2
_geom_bond_distance
_geom_bond_site_symmetry_2
_geom_bond_publ_flag
Zr1 N1 2.054(4) . ?
Zr1 N2 2.065(4) . ?
Zr1 Cl2 2.4694(14) . ?
Zr1 Cl3 2.6016(13) . ?
Zr1 Cl4 2.6377(13) . ?
Zr1 Cl1 2.6496(14) . ?
Zr2 N4 2.049(4) . ?
Zr2 N3 2.051(4) . ?
Zr2 Cl6 2.4708(14) . ?
Zr2 Cl4 2.6096(13) . ?
Zr2 Cl3 2.6425(13) . ?
Zr2 Cl5 2.6539(14) . ?
Li1 Cl1 2.337(10) . ?
Li1 Cl5 2.371(10) 2_666 ?
Li1 Cl5 2.375(10) . ?
Li1 Cl6 2.387(11) 2_666 ?
Li2 O1 1.910(11) . ?
Li2 O2 1.921(11) . ?
Li2 Cl1 2.405(10) . ?
Li2 Cl2 2.430(10) . ?
O1 C35 1.399(9) . ?
O1 C33 1.468(8) . ?
O2 C39 1.430(9) . ?
O2 C37 1.450(10) . ?
N1 C1 1.413(7) . ?
N1 C7 1.477(7) . ?
N2 C2 1.409(7) . ?
N2 C12 1.478(7) . ?
N3 C17 1.408(7) . ?
N3 C23 1.485(7) . ?
N4 C18 1.415(6) . ?
N4 C28 1.477(6) . ?
C1 C6 1.410(8) . ?
C1 C2 1.414(8) . ?
C2 C3 1.393(8) . ?
C3 C4 1.387(9) . ?
C4 C5 1.360(10) . ?
C5 C6 1.370(9) . ?
C7 C8 1.540(8) . ?
C8 C9 1.520(9) . ?
C8 C11 1.526(9) . ?
C8 C10 1.531(9) . ?
C12 C13 1.541(7) . ?
C13 C14 1.498(8) . ?
C13 C16 1.513(9) . ?
C13 C15 1.534(9) . ?
C17 C22 1.402(8) . ?
C17 C18 1.430(7) . ?
C18 C19 1.386(7) . ?
C19 C20 1.379(8) . ?
C20 C21 1.376(9) . ?
C21 C22 1.380(8) . ?
C23 C24 1.521(9) . ?
C24 C25 1.508(10) . ?
C24 C27 1.516(10) . ?
C24 C26 1.544(9) . ?
C28 C29 1.556(8) . ?
C29 C32 1.511(9) . ?
C29 C30 1.520(9) . ?
C29 C31 1.531(9) . ?
C33 C34 1.483(10) . ?
C35 C36 1.461(12) . ?
C37 C38 1.325(12) . ?
C39 C40 1.377(12) . ?
